data_7101291
loop_
_publ_author_name
'Pierre Braunstein'
'Margraf, Gunter'
'Pattacini, Roberto'
' Messaoudi, Abdelatif'

_publ_section_title
;

Intra- and inter-molecular phosphoryl migration in phosphinothiazolines,
precursors to polynuclear complexes and bimetallic coordination polymers.

;
_journal_issue 29
_journal_name_full 'Chemical Communications'
_journal_paper_doi 10.1039/b603495k
_journal_year 2006
_chemical_formula_moiety 'C27 H24 N2 P2 S'
_chemical_formula_sum 'C27 H24 N2 P2 S'
_chemical_formula_weight 470.48
_space_group_crystal_system triclinic
_space_group_IT_number 2
_space_group_name_Hall '-P 1'
_space_group_name_H-M_alt 'P -1'
_atom_sites_solution_hydrogens geom
_atom_sites_solution_primary direct
_atom_sites_solution_secondary difmap
_audit_creation_date 27-02-05
_audit_creation_method SHELXL-97
_cell_angle_alpha 92.1400(9)
_cell_angle_beta 105.8700(9)
_cell_angle_gamma 107.9900(12)
_cell_formula_units_Z 2
_cell_length_a 9.1420(2)
_cell_length_b 10.0760(2)
_cell_length_c 14.4330(4)
_cell_measurement_reflns_used 11070
_cell_measurement_temperature 173(2)
_cell_measurement_theta_max 30.034
_cell_measurement_theta_min 0.998
_cell_volume 1205.47(5)
_computing_cell_refinement 'Denzo (Nonius B.V., 1998)'
_computing_data_collection 'Collect (Nonius B.V., 1998)'
_computing_data_reduction 'Denzo (Nonius B.V., 1998)'
_computing_molecular_graphics 'PLATON 98 (Spek, 1998)'
_computing_publication_material 'SHELXL-97 (Sheldrick, 1997)'
_computing_structure_refinement 'SHELXL-97 (Sheldrick, 1997)'
_computing_structure_solution 'SHELXS-97 (Sheldrick, 1997)'
_diffrn_ambient_temperature 173(2)
_diffrn_measured_fraction_theta_full 0.995
_diffrn_measured_fraction_theta_max 0.995
_diffrn_measurement_device_type KappaCCD
_diffrn_measurement_method '\p scans'
_diffrn_radiation_monochromator graphite
_diffrn_radiation_probe x-ray
_diffrn_radiation_type MoK\a
_diffrn_radiation_wavelength 0.71070
_diffrn_reflns_av_R_equivalents 0.0261
_diffrn_reflns_av_sigmaI/netI 0.0609
_diffrn_reflns_limit_h_max 12
_diffrn_reflns_limit_h_min -12
_diffrn_reflns_limit_k_max 14
_diffrn_reflns_limit_k_min -14
_diffrn_reflns_limit_l_max 20
_diffrn_reflns_limit_l_min -18
_diffrn_reflns_number 10874
_diffrn_reflns_theta_full 30.06
_diffrn_reflns_theta_max 30.06
_diffrn_reflns_theta_min 1.48
_diffrn_source 'fine-focus sealed tube'
_exptl_absorpt_coefficient_mu 0.285
_exptl_absorpt_correction_type none
_exptl_crystal_colour colorless
_exptl_crystal_density_diffrn 1.296
_exptl_crystal_density_method 'not measured'
_exptl_crystal_description prism
_exptl_crystal_F_000 492
_exptl_crystal_size_max 0.10
_exptl_crystal_size_mid 0.10
_exptl_crystal_size_min 0.10
_refine_diff_density_max 0.454
_refine_diff_density_min -0.449
_refine_diff_density_rms 0.081
_refine_ls_extinction_method none
_refine_ls_goodness_of_fit_ref 1.031
_refine_ls_hydrogen_treatment constr
_refine_ls_matrix_type full
_refine_ls_number_parameters 289
_refine_ls_number_reflns 7015
_refine_ls_number_restraints 0
_refine_ls_restrained_S_all 1.031
_refine_ls_R_factor_all 0.0792
_refine_ls_R_factor_gt 0.0480
_refine_ls_shift/su_max 0.000
_refine_ls_shift/su_mean 0.000
_refine_ls_structure_factor_coef Fsqd
_refine_ls_weighting_details 'calc w=1/[\s^2^(Fo^2^)+(0.0712P)^2^+0.2278P] where P=(Fo^2^+2Fc^2^)/3'
_refine_ls_weighting_scheme calc
_refine_ls_wR_factor_gt 0.1229
_refine_ls_wR_factor_ref 0.1401
_reflns_number_gt 4950
_reflns_number_total 7015
_reflns_threshold_expression >2sigma(I)
_cod_data_source_file b603495k.txt
_cod_depositor_comments
;
 Updating space group information.

 Antanas Vaitkus,
 2018-06-07
;
_cod_database_code 7101291

loop_
_space_group_symop_id
_space_group_symop_operation_xyz
1 x,y,z
2 -x,-y,-z

loop_
_atom_site_label
_atom_site_type_symbol
_atom_site_fract_x
_atom_site_fract_y
_atom_site_fract_z
_atom_site_U_iso_or_equiv
_atom_site_adp_type
_atom_site_occupancy
_atom_site_symmetry_multiplicity
_atom_site_calc_flag
S S 0.74874(5) 0.81672(5) 0.33097(4) 0.03485(14) Uani 1 1 d
P1 P 0.42166(5) 0.42873(5) 0.16618(3) 0.02512(12) Uani 1 1 d
P2 P 0.39043(5) 0.83395(5) 0.28885(4) 0.02671(13) Uani 1 1 d
N1 N 0.59311(17) 0.56438(15) 0.23704(11) 0.0250(3) Uani 1 1 d
N2 N 0.42135(17) 0.68391(15) 0.25254(12) 0.0280(3) Uani 1 1 d
C1 C 0.5650(2) 0.68121(17) 0.26796(13) 0.0235(4) Uani 1 1 d
C2 C 0.8665(2) 0.7174(2) 0.30093(17) 0.0396(5) Uani 1 1 d
H2A H 0.9095 0.7556 0.2480 0.048 Uiso 1 1 calc
H2B H 0.9585 0.7234 0.3583 0.048 Uiso 1 1 calc
C3 C 0.7604(2) 0.5689(2) 0.26956(18) 0.0419(5) Uani 1 1 d
H3A H 0.7875 0.5275 0.2159 0.050 Uiso 1 1 calc
H3B H 0.7764 0.5134 0.3244 0.050 Uiso 1 1 calc
C4 C 0.5203(2) 0.30655(18) 0.13648(13) 0.0267(4) Uani 1 1 d
C5 C 0.5629(3) 0.3217(2) 0.05117(16) 0.0396(5) Uani 1 1 d
H5 H 0.5409 0.3924 0.0134 0.048 Uiso 1 1 calc
C6 C 0.6369(3) 0.2352(3) 0.02042(18) 0.0484(6) Uani 1 1 d
H6 H 0.6668 0.2478 -0.0376 0.058 Uiso 1 1 calc
C7 C 0.6674(3) 0.1313(2) 0.07348(18) 0.0438(5) Uani 1 1 d
H7 H 0.7179 0.0717 0.0522 0.053 Uiso 1 1 calc
C8 C 0.6244(2) 0.1137(2) 0.15790(17) 0.0394(5) Uani 1 1 d
H8 H 0.6452 0.0415 0.1945 0.047 Uiso 1 1 calc
C9 C 0.5512(2) 0.20030(19) 0.18959(14) 0.0305(4) Uani 1 1 d
H9 H 0.5220 0.1873 0.2478 0.037 Uiso 1 1 calc
C10 C 0.3304(2) 0.34980(18) 0.25783(13) 0.0253(4) Uani 1 1 d
C11 C 0.4154(2) 0.3489(2) 0.35349(15) 0.0326(4) Uani 1 1 d
H11 H 0.5295 0.3896 0.3745 0.039 Uiso 1 1 calc
C12 C 0.3356(2) 0.2891(2) 0.41873(15) 0.0377(5) Uani 1 1 d
H12 H 0.3950 0.2893 0.4840 0.045 Uiso 1 1 calc
C13 C 0.1691(3) 0.2293(2) 0.38847(17) 0.0393(5) Uani 1 1 d
H13 H 0.1145 0.1871 0.4328 0.047 Uiso 1 1 calc
C14 C 0.0828(2) 0.2308(2) 0.29409(16) 0.0391(5) Uani 1 1 d
H14 H -0.0313 0.1904 0.2735 0.047 Uiso 1 1 calc
C15 C 0.1625(2) 0.2914(2) 0.22908(14) 0.0313(4) Uani 1 1 d
H15 H 0.1023 0.2931 0.1643 0.038 Uiso 1 1 calc
C16 C 0.2011(2) 0.81376(18) 0.19428(14) 0.0264(4) Uani 1 1 d
C17 C 0.1543(2) 0.9322(2) 0.17995(15) 0.0346(4) Uani 1 1 d
H17 H 0.2212 1.0201 0.2178 0.042 Uiso 1 1 calc
C18 C 0.0112(3) 0.9234(2) 0.11114(17) 0.0428(5) Uani 1 1 d
H18 H -0.0207 1.0045 0.1029 0.051 Uiso 1 1 calc
C19 C -0.0856(3) 0.7964(2) 0.05432(16) 0.0418(5) Uani 1 1 d
H19 H -0.1833 0.7905 0.0067 0.050 Uiso 1 1 calc
C20 C -0.0396(2) 0.6783(2) 0.06714(15) 0.0392(5) Uani 1 1 d
H20 H -0.1058 0.5913 0.0279 0.047 Uiso 1 1 calc
C21 C 0.1025(2) 0.6861(2) 0.13690(14) 0.0320(4) Uani 1 1 d
H21 H 0.1328 0.6042 0.1457 0.038 Uiso 1 1 calc
C22 C 0.30568(19) 0.77813(18) 0.38829(13) 0.0254(4) Uani 1 1 d
C23 C 0.2475(2) 0.63714(19) 0.40182(14) 0.0290(4) Uani 1 1 d
H23 H 0.2506 0.5656 0.3584 0.035 Uiso 1 1 calc
C24 C 0.1852(2) 0.6010(2) 0.47822(15) 0.0336(4) Uani 1 1 d
H24 H 0.1459 0.5048 0.4869 0.040 Uiso 1 1 calc
C25 C 0.1799(2) 0.7048(2) 0.54221(15) 0.0367(5) Uani 1 1 d
H25 H 0.1372 0.6797 0.5946 0.044 Uiso 1 1 calc
C26 C 0.2372(3) 0.8445(2) 0.52925(16) 0.0401(5) Uani 1 1 d
H26 H 0.2333 0.9157 0.5727 0.048 Uiso 1 1 calc
C27 C 0.3003(2) 0.8813(2) 0.45296(15) 0.0333(4) Uani 1 1 d
H27 H 0.3401 0.9777 0.4448 0.040 Uiso 1 1 calc

loop_
_atom_site_aniso_label
_atom_site_aniso_U_11
_atom_site_aniso_U_22
_atom_site_aniso_U_33
_atom_site_aniso_U_23
_atom_site_aniso_U_13
_atom_site_aniso_U_12
S 0.0224(2) 0.0297(2) 0.0489(3) -0.0049(2) 0.0085(2) 0.00678(18)
P1 0.0240(2) 0.0258(2) 0.0268(3) 0.00250(18) 0.00777(18) 0.00985(18)
P2 0.0196(2) 0.0232(2) 0.0375(3) 0.00085(19) 0.00926(19) 0.00713(17)
N1 0.0194(7) 0.0249(7) 0.0317(9) 0.0011(6) 0.0080(6) 0.0089(6)
N2 0.0221(7) 0.0259(7) 0.0387(9) 0.0024(7) 0.0113(6) 0.0103(6)
C1 0.0224(8) 0.0253(8) 0.0256(9) 0.0046(7) 0.0110(7) 0.0081(6)
C2 0.0220(9) 0.0392(11) 0.0548(14) -0.0067(10) 0.0080(9) 0.0108(8)
C3 0.0229(9) 0.0340(10) 0.0693(16) 0.0016(10) 0.0118(9) 0.0128(8)
C4 0.0259(8) 0.0268(8) 0.0279(10) 0.0005(7) 0.0093(7) 0.0088(7)
C5 0.0543(13) 0.0392(11) 0.0374(12) 0.0114(9) 0.0248(10) 0.0219(10)
C6 0.0575(14) 0.0559(14) 0.0460(14) 0.0037(11) 0.0323(12) 0.0241(12)
C7 0.0396(11) 0.0432(12) 0.0563(15) -0.0032(10) 0.0210(10) 0.0198(9)
C8 0.0354(11) 0.0319(10) 0.0529(14) 0.0041(9) 0.0129(10) 0.0145(8)
C9 0.0291(9) 0.0293(9) 0.0354(11) 0.0056(8) 0.0123(8) 0.0103(7)
C10 0.0242(8) 0.0240(8) 0.0294(10) 0.0001(7) 0.0092(7) 0.0096(7)
C11 0.0256(9) 0.0407(10) 0.0333(11) 0.0075(8) 0.0100(8) 0.0124(8)
C12 0.0380(11) 0.0475(12) 0.0349(12) 0.0132(9) 0.0151(9) 0.0196(9)
C13 0.0411(11) 0.0396(11) 0.0469(13) 0.0109(10) 0.0270(10) 0.0143(9)
C14 0.0274(10) 0.0415(11) 0.0464(13) -0.0010(10) 0.0163(9) 0.0049(8)
C15 0.0260(9) 0.0337(10) 0.0328(11) -0.0018(8) 0.0085(8) 0.0091(7)
C16 0.0229(8) 0.0278(9) 0.0313(10) 0.0031(7) 0.0122(7) 0.0089(7)
C17 0.0309(10) 0.0295(9) 0.0414(12) 0.0058(8) 0.0070(8) 0.0105(8)
C18 0.0412(12) 0.0390(11) 0.0481(14) 0.0109(10) 0.0055(10) 0.0197(9)
C19 0.0365(11) 0.0516(13) 0.0339(12) 0.0059(10) 0.0021(9) 0.0173(10)
C20 0.0349(10) 0.0452(12) 0.0303(11) -0.0054(9) 0.0046(8) 0.0093(9)
C21 0.0327(10) 0.0324(9) 0.0318(11) -0.0001(8) 0.0103(8) 0.0118(8)
C22 0.0169(7) 0.0279(8) 0.0296(10) -0.0022(7) 0.0023(6) 0.0100(6)
C23 0.0278(9) 0.0277(9) 0.0322(11) -0.0022(8) 0.0090(7) 0.0112(7)
C24 0.0336(10) 0.0333(10) 0.0363(11) 0.0048(8) 0.0113(8) 0.0137(8)
C25 0.0366(10) 0.0483(12) 0.0283(11) 0.0020(9) 0.0113(8) 0.0175(9)
C26 0.0408(11) 0.0417(11) 0.0366(12) -0.0115(9) 0.0102(9) 0.0153(9)
C27 0.0264(9) 0.0280(9) 0.0418(12) -0.0073(8) 0.0053(8) 0.0096(7)

loop_
_atom_type_symbol
_atom_type_description
_atom_type_scat_dispersion_real
_atom_type_scat_dispersion_imag
_atom_type_scat_source
C C 0.0033 0.0016 'International Tables Vol C Tables 4.2.6.8 and 6.1.1.4'
H H 0.0000 0.0000 'International Tables Vol C Tables 4.2.6.8 and 6.1.1.4'
N N 0.0061 0.0033 'International Tables Vol C Tables 4.2.6.8 and 6.1.1.4'
P P 0.1023 0.0942 'International Tables Vol C Tables 4.2.6.8 and 6.1.1.4'
S S 0.1246 0.1234 'International Tables Vol C Tables 4.2.6.8 and 6.1.1.4'

loop_
_geom_angle_atom_site_label_1
_geom_angle_atom_site_label_2
_geom_angle_atom_site_label_3
_geom_angle
C1 S C2 91.78(8)
N1 P1 C10 102.16(7)
N1 P1 C4 98.80(7)
C10 P1 C4 103.98(8)
N2 P2 C16 98.80(8)
N2 P2 C22 100.74(8)
C16 P2 C22 98.20(8)
C1 N1 C3 115.53(14)
C1 N1 P1 115.13(12)
C3 N1 P1 129.32(12)
C1 N2 P2 119.99(12)
N2 C1 N1 121.16(15)
N2 C1 S 127.67(13)
N1 C1 S 111.16(12)
C3 C2 S 108.00(13)
C3 C2 H2A 110.1
S C2 H2A 110.1
C3 C2 H2B 110.1
S C2 H2B 110.1
H2A C2 H2B 108.4
N1 C3 C2 109.00(16)
N1 C3 H3A 109.9
C2 C3 H3A 109.9
N1 C3 H3B 109.9
C2 C3 H3B 109.9
H3A C3 H3B 108.3
C5 C4 C9 118.39(17)
C5 C4 P1 115.35(15)
C9 C4 P1 126.24(14)
C6 C5 C4 120.9(2)
C6 C5 H5 119.5
C4 C5 H5 119.5
C7 C6 C5 120.2(2)
C7 C6 H6 119.9
C5 C6 H6 119.9
C6 C7 C8 119.74(18)
C6 C7 H7 120.1
C8 C7 H7 120.1
C7 C8 C9 120.5(2)
C7 C8 H8 119.8
C9 C8 H8 119.8
C8 C9 C4 120.26(18)
C8 C9 H9 119.9
C4 C9 H9 119.9
C11 C10 C15 118.49(17)
C11 C10 P1 124.76(13)
C15 C10 P1 116.70(15)
C12 C11 C10 120.83(17)
C12 C11 H11 119.6
C10 C11 H11 119.6
C13 C12 C11 119.90(19)
C13 C12 H12 120.1
C11 C12 H12 120.1
C14 C13 C12 120.01(18)
C14 C13 H13 120.0
C12 C13 H13 120.0
C13 C14 C15 120.07(18)
C13 C14 H14 120.0
C15 C14 H14 120.0
C14 C15 C10 120.68(19)
C14 C15 H15 119.7
C10 C15 H15 119.7
C17 C16 C21 118.83(18)
C17 C16 P2 117.85(13)
C21 C16 P2 123.32(14)
C18 C17 C16 120.69(18)
C18 C17 H17 119.7
C16 C17 H17 119.7
C17 C18 C19 120.1(2)
C17 C18 H18 120.0
C19 C18 H18 120.0
C20 C19 C18 119.8(2)
C20 C19 H19 120.1
C18 C19 H19 120.1
C19 C20 C21 120.37(19)
C19 C20 H20 119.8
C21 C20 H20 119.8
C20 C21 C16 120.23(19)
C20 C21 H21 119.9
C16 C21 H21 119.9
C27 C22 C23 118.87(17)
C27 C22 P2 118.34(14)
C23 C22 P2 122.79(13)
C24 C23 C22 120.37(16)
C24 C23 H23 119.8
C22 C23 H23 119.8
C23 C24 C25 120.31(18)
C23 C24 H24 119.8
C25 C24 H24 119.8
C26 C25 C24 119.66(19)
C26 C25 H25 120.2
C24 C25 H25 120.2
C25 C26 C27 120.23(17)
C25 C26 H26 119.9
C27 C26 H26 119.9
C26 C27 C22 120.55(18)
C26 C27 H27 119.7
C22 C27 H27 119.7

loop_
_geom_bond_atom_site_label_1
_geom_bond_atom_site_label_2
_geom_bond_distance
S C1 1.7796(17)
S C2 1.800(2)
P1 N1 1.7511(15)
P1 C10 1.8305(19)
P1 C4 1.8358(18)
P2 N2 1.7105(15)
P2 C16 1.8354(19)
P2 C22 1.8373(19)
N1 C1 1.364(2)
N1 C3 1.458(2)
N2 C1 1.280(2)
C2 C3 1.482(3)
C2 H2A 0.9900
C2 H2B 0.9900
C3 H3A 0.9900
C3 H3B 0.9900
C4 C5 1.390(3)
C4 C9 1.394(3)
C5 C6 1.383(3)
C5 H5 0.9500
C6 C7 1.373(3)
C6 H6 0.9500
C7 C8 1.380(3)
C7 H7 0.9500
C8 C9 1.385(3)
C8 H8 0.9500
C9 H9 0.9500
C10 C11 1.389(3)
C10 C15 1.396(2)
C11 C12 1.388(3)
C11 H11 0.9500
C12 C13 1.386(3)
C12 H12 0.9500
C13 C14 1.378(3)
C13 H13 0.9500
C14 C15 1.388(3)
C14 H14 0.9500
C15 H15 0.9500
C16 C17 1.392(3)
C16 C21 1.396(2)
C17 C18 1.385(3)
C17 H17 0.9500
C18 C19 1.385(3)
C18 H18 0.9500
C19 C20 1.382(3)
C19 H19 0.9500
C20 C21 1.387(3)
C20 H20 0.9500
C21 H21 0.9500
C22 C27 1.392(2)
C22 C23 1.396(3)
C23 C24 1.385(3)
C23 H23 0.9500
C24 C25 1.390(3)
C24 H24 0.9500
C25 C26 1.382(3)
C25 H25 0.9500
C26 C27 1.389(3)
C26 H26 0.9500
C27 H27 0.9500

loop_
_geom_torsion_atom_site_label_1
_geom_torsion_atom_site_label_2
_geom_torsion_atom_site_label_3
_geom_torsion_atom_site_label_4
_geom_torsion
C10 P1 N1 C1 -77.41(14)
C4 P1 N1 C1 176.12(13)
C10 P1 N1 C3 100.92(18)
C4 P1 N1 C3 -5.54(19)
C16 P2 N2 C1 149.24(16)
C22 P2 N2 C1 -110.62(16)
P2 N2 C1 N1 -177.92(13)
P2 N2 C1 S 3.6(2)
C3 N1 C1 N2 -172.74(18)
P1 N1 C1 N2 5.8(2)
C3 N1 C1 S 6.0(2)
P1 N1 C1 S -175.45(8)
C2 S C1 N2 -174.71(19)
C2 S C1 N1 6.67(15)
C1 S C2 C3 -16.77(18)
C1 N1 C3 C2 -18.9(3)
P1 N1 C3 C2 162.80(15)
S C2 C3 N1 22.4(2)
N1 P1 C4 C5 -91.14(16)
C10 P1 C4 C5 163.89(15)
N1 P1 C4 C9 90.64(17)
C10 P1 C4 C9 -14.32(18)
C9 C4 C5 C6 -1.1(3)
P1 C4 C5 C6 -179.51(18)
C4 C5 C6 C7 0.9(4)
C5 C6 C7 C8 -0.2(4)
C6 C7 C8 C9 -0.2(3)
C7 C8 C9 C4 -0.1(3)
C5 C4 C9 C8 0.7(3)
P1 C4 C9 C8 178.88(15)
N1 P1 C10 C11 -29.10(17)
C4 P1 C10 C11 73.31(17)
N1 P1 C10 C15 148.46(14)
C4 P1 C10 C15 -109.13(15)
C15 C10 C11 C12 1.0(3)
P1 C10 C11 C12 178.57(15)
C10 C11 C12 C13 0.1(3)
C11 C12 C13 C14 -0.9(3)
C12 C13 C14 C15 0.5(3)
C13 C14 C15 C10 0.7(3)
C11 C10 C15 C14 -1.5(3)
P1 C10 C15 C14 -179.19(15)
N2 P2 C16 C17 -162.62(15)
C22 P2 C16 C17 95.10(16)
N2 P2 C16 C21 17.70(17)
C22 P2 C16 C21 -84.59(16)
C21 C16 C17 C18 1.0(3)
P2 C16 C17 C18 -178.67(17)
C16 C17 C18 C19 -1.3(3)
C17 C18 C19 C20 0.6(4)
C18 C19 C20 C21 0.3(3)
C19 C20 C21 C16 -0.5(3)
C17 C16 C21 C20 -0.1(3)
P2 C16 C21 C20 179.56(15)
N2 P2 C22 C27 164.43(14)
C16 P2 C22 C27 -94.93(15)
N2 P2 C22 C23 -15.24(17)
C16 P2 C22 C23 85.40(16)
C27 C22 C23 C24 0.2(3)
P2 C22 C23 C24 179.83(14)
C22 C23 C24 C25 0.0(3)
C23 C24 C25 C26 0.0(3)
C24 C25 C26 C27 -0.3(3)
C25 C26 C27 C22 0.5(3)
C23 C22 C27 C26 -0.4(3)
P2 C22 C27 C26 179.91(15)

loop_
_cod_related_entry_id
_cod_related_entry_database
_cod_related_entry_code
1 ChemSpider 21198275
